data_4326651
loop_
_publ_author_name
'Irene Bassanetti'
'Luciano Marchi\`o'

_publ_contact_author_address
;
Departimento di Chimica GIAF
Universit\`a di Parma
via Usberti 17/a, 43100, Parma, Italy
;
_publ_contact_author_email marchio@unipr.it
_publ_contact_author_fax '0039 0521 905557'
_publ_contact_author_name 'Dr. Luciano Marchi\`o'
_publ_contact_author_phone '0039 0521 905419'
_publ_section_title
;
 Structural Variability in Ag(I) and Cu(I) Coordination Polymers with
 Thioether-Functionalized Bis(pyrazolyl)methane Ligands
;
_journal_name_full 'Inorganic Chemistry'
_journal_page_first 10786
_journal_page_last 10797
_journal_paper_doi 10.1021/ic201338w
_journal_volume 50
_journal_year 2011
_chemical_formula_moiety 'C72 H60 Ag P4 1+, B F4 1-'
_chemical_formula_sum 'C72 H60 Ag B F4 P4'
_chemical_formula_weight 1243.76
_chemical_name_systematic
;
 ?
;
_space_group_IT_number 148
_symmetry_cell_setting rhombohedral
_symmetry_space_group_name_Hall '-R 3'
_symmetry_space_group_name_H-M 'R -3 :H'
_atom_sites_solution_hydrogens geom
_atom_sites_solution_primary direct
_atom_sites_solution_secondary difmap
_audit_creation_method SHELXL-97
_cell_angle_alpha 90.00
_cell_angle_beta 90.00
_cell_angle_gamma 120.00
_cell_formula_units_Z 6
_cell_length_a 14.258(2)
_cell_length_b 14.258(2)
_cell_length_c 51.556(6)
_cell_measurement_reflns_used 22891
_cell_measurement_temperature 293(2)
_cell_measurement_theta_max 25.99
_cell_measurement_theta_min 1.18
_cell_volume 9077(2)
_computing_cell_refinement Saint
_computing_data_collection Smart
_computing_data_reduction Saint
_computing_structure_refinement 'SHELXL-97 (Sheldrick, 1997)'
_computing_structure_solution Sir2004
_diffrn_ambient_temperature 293(2)
_diffrn_measured_fraction_theta_full 0.998
_diffrn_measured_fraction_theta_max 0.998
_diffrn_measurement_device_type 'Bruker Smart APEXII CCD'
_diffrn_measurement_method 'theta & omega scan'
_diffrn_radiation_monochromator graphite
_diffrn_radiation_source 'fine-focus sealed tube'
_diffrn_radiation_type MoK\a
_diffrn_radiation_wavelength 0.71073
_diffrn_reflns_av_R_equivalents 0.0324
_diffrn_reflns_av_sigmaI/netI 0.0195
_diffrn_reflns_limit_h_max 16
_diffrn_reflns_limit_h_min -17
_diffrn_reflns_limit_k_max 17
_diffrn_reflns_limit_k_min -17
_diffrn_reflns_limit_l_max 63
_diffrn_reflns_limit_l_min -59
_diffrn_reflns_number 26894
_diffrn_reflns_theta_full 25.99
_diffrn_reflns_theta_max 25.99
_diffrn_reflns_theta_min 1.18
_diffrn_standards_decay_% none
_exptl_absorpt_coefficient_mu 0.494
_exptl_absorpt_correction_T_max 1.000
_exptl_absorpt_correction_T_min 0.827
_exptl_absorpt_correction_type multi-scan
_exptl_absorpt_process_details SADABS
_exptl_crystal_colour colorless
_exptl_crystal_density_diffrn 1.365
_exptl_crystal_description prism
_exptl_crystal_F_000 3840
_exptl_crystal_size_max 0.16
_exptl_crystal_size_mid 0.16
_exptl_crystal_size_min 0.11
_refine_diff_density_max 2.027
_refine_diff_density_min -0.627
_refine_diff_density_rms 0.082
_refine_ls_extinction_method none
_refine_ls_goodness_of_fit_ref 1.070
_refine_ls_hydrogen_treatment constr
_refine_ls_matrix_type full
_refine_ls_number_parameters 280
_refine_ls_number_reflns 3986
_refine_ls_number_restraints 16
_refine_ls_restrained_S_all 1.081
_refine_ls_R_factor_all 0.0664
_refine_ls_R_factor_gt 0.0563
_refine_ls_shift/su_max 0.002
_refine_ls_shift/su_mean 0.000
_refine_ls_structure_factor_coef Fsqd
_refine_ls_weighting_details 'calc w=1/[\s^2^(Fo^2^)+(0.0680P)^2^+40.6293P] where P=(Fo^2^+2Fc^2^)/3'
_refine_ls_weighting_scheme calc
_refine_ls_wR_factor_gt 0.1412
_refine_ls_wR_factor_ref 0.1496
_reflns_number_gt 3382
_reflns_number_total 3986
_reflns_threshold_expression >2sigma(I)
_cod_data_source_file ic201338w_si_001_20.cif
_cod_data_source_block cndhex
_cod_original_sg_symbol_H-M 'R -3'
_cod_database_code 4326651

loop_
_symmetry_equiv_pos_as_xyz
'x, y, z'
'-y, x-y, z'
'-x+y, -x, z'
'x+2/3, y+1/3, z+1/3'
'-y+2/3, x-y+1/3, z+1/3'
'-x+y+2/3, -x+1/3, z+1/3'
'x+1/3, y+2/3, z+2/3'
'-y+1/3, x-y+2/3, z+2/3'
'-x+y+1/3, -x+2/3, z+2/3'
'-x, -y, -z'
'y, -x+y, -z'
'x-y, x, -z'
'-x+2/3, -y+1/3, -z+1/3'
'y+2/3, -x+y+1/3, -z+1/3'
'x-y+2/3, x+1/3, -z+1/3'
'-x+1/3, -y+2/3, -z+2/3'
'y+1/3, -x+y+2/3, -z+2/3'
'x-y+1/3, x+2/3, -z+2/3'

loop_
_atom_site_label
_atom_site_type_symbol
_atom_site_fract_x
_atom_site_fract_y
_atom_site_fract_z
_atom_site_U_iso_or_equiv
_atom_site_adp_type
_atom_site_occupancy
_atom_site_symmetry_multiplicity
_atom_site_calc_flag
_atom_site_refinement_flags
_atom_site_disorder_assembly
_atom_site_disorder_group
Ag Ag 0.6667 0.3333 0.581350(9) 0.04844(18) Uani 1 3 d S . .
P2 P 0.6667 0.3333 0.63248(3) 0.0431(4) Uani 1 3 d S . .
P1 P 0.81008(7) 0.53170(7) 0.564086(18) 0.0430(2) Uani 1 1 d . . .
C13 C 0.8164(3) 0.5489(3) 0.52896(7) 0.0523(9) Uani 1 1 d . . .
C8 C 1.0789(4) 0.5096(4) 0.57795(12) 0.0816(15) Uani 1 1 d . . .
H8 H 1.0983 0.4568 0.5756 0.11(2) Uiso 1 1 calc R . .
C7 C 0.9785(4) 0.4899(4) 0.56980(10) 0.0665(11) Uani 1 1 d . . .
H7 H 0.9309 0.4242 0.5620 0.076(14) Uiso 1 1 calc R . .
C2 C 0.7940(3) 0.3643(3) 0.64779(7) 0.0458(8) Uani 1 1 d . . .
C3 C 0.8014(4) 0.3074(4) 0.66870(9) 0.0689(12) Uani 1 1 d . . .
H3 H 0.7392 0.2481 0.6752 0.071(14) Uiso 1 1 calc R . .
C22 C 0.8382(4) 0.7432(3) 0.56079(9) 0.0624(11) Uani 1 1 d . . .
H22 H 0.8604 0.7451 0.5437 0.077(15) Uiso 1 1 calc R . .
C18 C 0.7666(3) 0.6479(4) 0.60054(9) 0.0591(10) Uani 1 1 d . . .
H18 H 0.7409 0.5853 0.6105 0.069(13) Uiso 1 1 calc R . .
C17 C 0.8035(3) 0.6499(3) 0.57554(7) 0.0466(8) Uani 1 1 d . . .
C14 C 0.7203(4) 0.4985(4) 0.51491(9) 0.0638(11) Uani 1 1 d . . .
H14 H 0.6556 0.4532 0.5234 0.069(14) Uiso 1 1 calc R . .
C19 C 0.7675(4) 0.7373(4) 0.61080(10) 0.0721(12) Uani 1 1 d . . .
H19 H 0.7423 0.7348 0.6276 0.094(18) Uiso 1 1 calc R . .
C4 C 0.9005(5) 0.3380(5) 0.67997(11) 0.0871(16) Uani 1 1 d . . .
H4 H 0.9042 0.3003 0.6943 0.12(2) Uiso 1 1 calc R . .
C5 C 0.9934(4) 0.4234(5) 0.67021(11) 0.0792(14) Uani 1 1 d . . .
H5 H 1.0600 0.4433 0.6778 0.14(3) Uiso 1 1 calc R . .
C1 C 0.8896(3) 0.4511(3) 0.63812(9) 0.0603(10) Uani 1 1 d . . .
H1 H 0.8868 0.4903 0.6240 0.080(15) Uiso 1 1 calc R . .
C15 C 0.7197(5) 0.5145(5) 0.48871(10) 0.0819(15) Uani 1 1 d . . .
H15 H 0.6550 0.4786 0.4795 0.10(2) Uiso 1 1 calc R . .
C21 C 0.8399(4) 0.8341(4) 0.57143(12) 0.0773(14) Uani 1 1 d . . .
H21 H 0.8643 0.8968 0.5616 0.078(15) Uiso 1 1 calc R . .
C20 C 0.8054(4) 0.8303(4) 0.59643(12) 0.0757(14) Uani 1 1 d . . .
H20 H 0.8076 0.8911 0.6037 0.072(14) Uiso 1 1 calc R . .
C10 C 1.1221(3) 0.6846(4) 0.59236(10) 0.0715(13) Uani 1 1 d . . .
H10 H 1.1709 0.7506 0.5999 0.088(17) Uiso 1 1 calc R . .
C16 C 0.8121(6) 0.5818(7) 0.47631(10) 0.106(2) Uani 1 1 d . . .
H16 H 0.8105 0.5944 0.4587 0.12(2) Uiso 1 1 calc R . .
C9 C 1.1500(4) 0.6058(4) 0.58939(11) 0.0755(14) Uani 1 1 d . . .
H9 H 1.2170 0.6179 0.5951 0.101(18) Uiso 1 1 calc R . .
C6 C 0.9481(3) 0.5678(3) 0.57319(7) 0.0453(8) Uani 1 1 d . . .
C12 C 0.9122(4) 0.6150(5) 0.51582(10) 0.0896(18) Uani 1 1 d . . .
H12 H 0.9778 0.6474 0.5247 0.090(17) Uiso 1 1 calc R . .
C11 C 1.0222(3) 0.6662(3) 0.58427(8) 0.0570(10) Uani 1 1 d . . .
H11 H 1.0042 0.7201 0.5863 0.056(11) Uiso 1 1 calc R . .
C24 C 0.9878(4) 0.4791(4) 0.64926(10) 0.0704(12) Uani 1 1 d . . .
H24 H 1.0509 0.5364 0.6425 0.084(16) Uiso 1 1 calc R . .
C23 C 0.9093(6) 0.6324(8) 0.48937(12) 0.129(3) Uani 1 1 d . . .
H23 H 0.9730 0.6782 0.4805 0.14(3) Uiso 1 1 calc R . .
B2 B 0.3333 0.6667 0.6667 0.087(5) Uani 1 6 d SD . .
F3 F 0.2403(7) 0.6290(14) 0.6793(3) 0.189(5) Uani 0.50 1 d PDU . 1
F4 F 0.3333 0.6667 0.6912(3) 0.36(2) Uani 0.50 3 d SPDU . 2
B1 B 0.0000 0.0000 0.5000 0.118(7) Uani 1 6 d SD . .
F2 F 0.0000 0.0000 0.5242(3) 0.232(14) Uani 0.50 3 d SPDU A 3
F1 F 0.010(2) -0.0783(15) 0.5114(3) 0.246(7) Uani 0.50 1 d PDU . 4

loop_
_atom_site_aniso_label
_atom_site_aniso_U_11
_atom_site_aniso_U_22
_atom_site_aniso_U_33
_atom_site_aniso_U_23
_atom_site_aniso_U_13
_atom_site_aniso_U_12
Ag 0.0503(2) 0.0503(2) 0.0447(3) 0.000 0.000 0.02516(11)
P2 0.0482(5) 0.0482(5) 0.0330(7) 0.000 0.000 0.0241(3)
P1 0.0391(5) 0.0401(5) 0.0456(5) 0.0047(4) 0.0029(4) 0.0167(4)
C13 0.057(2) 0.053(2) 0.047(2) 0.0049(16) 0.0043(17) 0.0273(18)
C8 0.063(3) 0.076(3) 0.122(5) 0.003(3) -0.003(3) 0.046(3)
C7 0.056(2) 0.054(2) 0.091(3) -0.003(2) -0.004(2) 0.029(2)
C2 0.0482(19) 0.052(2) 0.0382(17) -0.0023(15) 0.0002(15) 0.0262(17)
C3 0.057(3) 0.079(3) 0.064(3) 0.019(2) -0.005(2) 0.030(2)
C22 0.068(3) 0.053(2) 0.065(3) 0.0065(19) 0.001(2) 0.029(2)
C18 0.056(2) 0.055(2) 0.064(2) 0.003(2) 0.0084(19) 0.026(2)
C17 0.0382(17) 0.0442(19) 0.055(2) 0.0018(16) -0.0025(15) 0.0185(15)
C14 0.064(3) 0.065(3) 0.060(2) -0.002(2) -0.010(2) 0.030(2)
C19 0.067(3) 0.081(3) 0.076(3) -0.015(3) -0.001(2) 0.042(3)
C4 0.078(3) 0.099(4) 0.086(4) 0.019(3) -0.022(3) 0.045(3)
C5 0.060(3) 0.087(4) 0.093(4) -0.009(3) -0.020(3) 0.039(3)
C1 0.060(2) 0.057(2) 0.057(2) 0.0051(19) 0.0033(19) 0.025(2)
C15 0.100(4) 0.107(4) 0.056(3) -0.011(3) -0.019(3) 0.065(4)
C21 0.086(3) 0.051(2) 0.101(4) 0.009(2) -0.009(3) 0.038(2)
C20 0.076(3) 0.059(3) 0.103(4) -0.018(3) -0.015(3) 0.042(3)
C10 0.042(2) 0.066(3) 0.093(3) -0.006(2) -0.007(2) 0.017(2)
C16 0.131(6) 0.174(7) 0.046(3) 0.017(4) 0.003(3) 0.100(5)
C9 0.042(2) 0.088(4) 0.099(4) 0.011(3) 0.001(2) 0.035(2)
C6 0.0386(17) 0.0440(18) 0.052(2) 0.0073(15) 0.0024(15) 0.0198(15)
C12 0.064(3) 0.132(5) 0.058(3) 0.026(3) 0.010(2) 0.038(3)
C11 0.044(2) 0.051(2) 0.073(3) -0.0024(19) -0.0016(18) 0.0217(18)
C24 0.052(2) 0.063(3) 0.085(3) -0.005(2) -0.001(2) 0.020(2)
C23 0.102(5) 0.206(9) 0.070(4) 0.057(5) 0.037(4) 0.071(5)
B2 0.065(6) 0.065(6) 0.131(15) 0.000 0.000 0.032(3)
F3 0.078(6) 0.237(14) 0.230(15) -0.017(15) 0.005(7) 0.062(8)
F4 0.48(4) 0.48(4) 0.14(2) 0.000 0.000 0.238(19)
B1 0.140(12) 0.140(12) 0.074(13) 0.000 0.000 0.070(6)
F2 0.32(2) 0.32(2) 0.059(11) 0.000 0.000 0.159(12)
F1 0.35(2) 0.25(2) 0.169(14) 0.053(14) -0.018(19) 0.174(19)

loop_
_atom_type_symbol
_atom_type_description
_atom_type_scat_dispersion_real
_atom_type_scat_dispersion_imag
_atom_type_scat_source
C C 0.0033 0.0016 'International Tables Vol C Tables 4.2.6.8 and 6.1.1.4'
H H 0.0000 0.0000 'International Tables Vol C Tables 4.2.6.8 and 6.1.1.4'
F F 0.0171 0.0103 'International Tables Vol C Tables 4.2.6.8 and 6.1.1.4'
P P 0.1023 0.0942 'International Tables Vol C Tables 4.2.6.8 and 6.1.1.4'
Ag Ag -0.8971 1.1015 'International Tables Vol C Tables 4.2.6.8 and 6.1.1.4'
B B 0.0013 0.0007 'International Tables Vol C Tables 4.2.6.8 and 6.1.1.4'

loop_
_geom_angle_atom_site_label_1
_geom_angle_atom_site_label_2
_geom_angle_atom_site_label_3
_geom_angle
_geom_angle_site_symmetry_1
_geom_angle_site_symmetry_3
P2 Ag P1 109.39(2) . 3_665
P2 Ag P1 109.39(2) . .
P1 Ag P1 109.56(2) 3_665 .
P2 Ag P1 109.39(2) . 2_655
P1 Ag P1 109.56(2) 3_665 2_655
P1 Ag P1 109.56(2) . 2_655
C2 P2 C2 102.59(14) . 3_665
C2 P2 C2 102.59(14) . 2_655
C2 P2 C2 102.59(14) 3_665 2_655
C2 P2 Ag 115.70(12) . .
C2 P2 Ag 115.70(12) 3_665 .
C2 P2 Ag 115.70(12) 2_655 .
C13 P1 C6 104.09(18) . .
C13 P1 C17 102.58(18) . .
C6 P1 C17 101.60(17) . .
C13 P1 Ag 115.59(14) . .
C6 P1 Ag 110.95(12) . .
C17 P1 Ag 120.03(12) . .
C12 C13 C14 118.5(4) . .
C12 C13 P1 122.8(3) . .
C14 C13 P1 118.6(3) . .
C9 C8 C7 120.7(5) . .
C9 C8 H8 119.7 . .
C7 C8 H8 119.7 . .
C8 C7 C6 120.3(4) . .
C8 C7 H7 119.8 . .
C6 C7 H7 119.8 . .
C3 C2 C1 118.1(4) . .
C3 C2 P2 123.7(3) . .
C1 C2 P2 118.2(3) . .
C4 C3 C2 120.6(5) . .
C4 C3 H3 119.7 . .
C2 C3 H3 119.7 . .
C17 C22 C21 120.4(4) . .
C17 C22 H22 119.8 . .
C21 C22 H22 119.8 . .
C19 C18 C17 120.8(4) . .
C19 C18 H18 119.6 . .
C17 C18 H18 119.6 . .
C18 C17 C22 118.5(4) . .
C18 C17 P1 118.3(3) . .
C22 C17 P1 123.1(3) . .
C15 C14 C13 120.9(5) . .
C15 C14 H14 119.5 . .
C13 C14 H14 119.5 . .
C20 C19 C18 120.3(5) . .
C20 C19 H19 119.8 . .
C18 C19 H19 119.8 . .
C5 C4 C3 120.5(5) . .
C5 C4 H4 119.8 . .
C3 C4 H4 119.8 . .
C24 C5 C4 119.7(5) . .
C24 C5 H5 120.2 . .
C4 C5 H5 120.2 . .
C24 C1 C2 120.6(4) . .
C24 C1 H1 119.7 . .
C2 C1 H1 119.7 . .
C16 C15 C14 120.1(5) . .
C16 C15 H15 119.9 . .
C14 C15 H15 119.9 . .
C20 C21 C22 119.6(5) . .
C20 C21 H21 120.2 . .
C22 C21 H21 120.2 . .
C21 C20 C19 120.4(4) . .
C21 C20 H20 119.8 . .
C19 C20 H20 119.8 . .
C9 C10 C11 120.3(5) . .
C9 C10 H10 119.8 . .
C11 C10 H10 119.8 . .
C15 C16 C23 120.9(5) . .
C15 C16 H16 119.6 . .
C23 C16 H16 119.6 . .
C8 C9 C10 119.7(4) . .
C8 C9 H9 120.2 . .
C10 C9 H9 120.2 . .
C11 C6 C7 118.4(4) . .
C11 C6 P1 123.9(3) . .
C7 C6 P1 117.6(3) . .
C13 C12 C23 119.6(6) . .
C13 C12 H12 120.2 . .
C23 C12 H12 120.2 . .
C10 C11 C6 120.6(4) . .
C10 C11 H11 119.7 . .
C6 C11 H11 119.7 . .
C5 C24 C1 120.6(5) . .
C5 C24 H24 119.7 . .
C1 C24 H24 119.7 . .
C16 C23 C12 119.8(6) . .
C16 C23 H23 120.1 . .
C12 C23 H23 120.1 . .
F4 B2 F4 179.997(6) 13_566 .
F4 B2 F3 60.7(6) 13_566 13_566
F4 B2 F3 119.3(6) . 13_566
F4 B2 F3 60.7(6) 13_566 15_556
F4 B2 F3 119.3(6) . 15_556
F3 B2 F3 98.1(7) 13_566 15_556
F4 B2 F3 119.3(6) 13_566 .
F4 B2 F3 60.7(6) . .
F3 B2 F3 179.995(10) 13_566 .
F3 B2 F3 81.9(7) 15_556 .
F4 B2 F3 119.3(6) 13_566 3_565
F4 B2 F3 60.7(6) . 3_565
F3 B2 F3 81.9(7) 13_566 3_565
F3 B2 F3 180.0(10) 15_556 3_565
F3 B2 F3 98.1(7) . 3_565
F4 B2 F3 60.7(6) 13_566 14_456
F4 B2 F3 119.3(6) . 14_456
F3 B2 F3 98.1(7) 13_566 14_456
F3 B2 F3 98.1(7) 15_556 14_456
F3 B2 F3 81.9(7) . 14_456
F3 B2 F3 81.9(7) 3_565 14_456
F4 B2 F3 119.3(6) 13_566 2_665
F4 B2 F3 60.7(6) . 2_665
F3 B2 F3 81.9(7) 13_566 2_665
F3 B2 F3 81.9(7) 15_556 2_665
F3 B2 F3 98.1(7) . 2_665
F3 B2 F3 98.1(7) 3_565 2_665
F3 B2 F3 180.0(12) 14_456 2_665
B2 F3 F3 49.0(4) . 15_556
B2 F3 F3 49.0(4) . 14_456
F3 F3 F3 70.3(10) 15_556 14_456
F2 B1 F2 180.000(6) 10_556 .
F2 B1 F1 116.1(7) 10_556 2
F2 B1 F1 63.9(7) . 2
F2 B1 F1 116.1(7) 10_556 3
F2 B1 F1 63.9(7) . 3
F1 B1 F1 102.1(9) 2 3
F2 B1 F1 63.9(7) 10_556 11_556
F2 B1 F1 116.1(7) . 11_556
F1 B1 F1 180.0(11) 2 11_556
F1 B1 F1 77.9(9) 3 11_556
F2 B1 F1 116.1(7) 10_556 .
F2 B1 F1 63.9(7) . .
F1 B1 F1 102.1(8) 2 .
F1 B1 F1 102.1(9) 3 .
F1 B1 F1 77.9(9) 11_556 .
F2 B1 F1 63.9(7) 10_556 12_556
F2 B1 F1 116.1(7) . 12_556
F1 B1 F1 77.9(9) 2 12_556
F1 B1 F1 180.0(11) 3 12_556
F1 B1 F1 102.1(9) 11_556 12_556
F1 B1 F1 77.9(9) . 12_556
F2 B1 F1 63.9(7) 10_556 10_556
F2 B1 F1 116.1(7) . 10_556
F1 B1 F1 77.9(9) 2 10_556
F1 B1 F1 77.9(9) 3 10_556
F1 B1 F1 102.1(9) 11_556 10_556
F1 B1 F1 180.0(11) . 10_556
F1 B1 F1 102.1(9) 12_556 10_556
B1 F1 F1 51.0(4) . 11_556
B1 F1 F1 51.0(4) . 12_556
F1 F1 F1 76.4(14) 11_556 12_556

loop_
_geom_bond_atom_site_label_1
_geom_bond_atom_site_label_2
_geom_bond_distance
_geom_bond_site_symmetry_2
Ag P2 2.6360(16) .
Ag P1 2.6812(9) 3_665
Ag P1 2.6812(10) .
Ag P1 2.6813(10) 2_655
P2 C2 1.820(4) .
P2 C2 1.820(4) 3_665
P2 C2 1.820(4) 2_655
P1 C13 1.824(4) .
P1 C6 1.829(4) .
P1 C17 1.831(4) .
C13 C12 1.387(6) .
C13 C14 1.390(6) .
C8 C9 1.366(8) .
C8 C7 1.379(6) .
C8 H8 0.9300 .
C7 C6 1.391(6) .
C7 H7 0.9300 .
C2 C3 1.384(6) .
C2 C1 1.397(6) .
C3 C4 1.381(7) .
C3 H3 0.9300 .
C22 C17 1.392(5) .
C22 C21 1.396(7) .
C22 H22 0.9300 .
C18 C19 1.374(6) .
C18 C17 1.387(6) .
C18 H18 0.9300 .
C14 C15 1.371(7) .
C14 H14 0.9300 .
C19 C20 1.372(7) .
C19 H19 0.9300 .
C4 C5 1.370(8) .
C4 H4 0.9300 .
C5 C24 1.367(7) .
C5 H5 0.9300 .
C1 C24 1.375(6) .
C1 H1 0.9300 .
C15 C16 1.343(9) .
C15 H15 0.9300 .
C21 C20 1.371(8) .
C21 H21 0.9300 .
C20 H20 0.9300 .
C10 C9 1.376(7) .
C10 C11 1.377(6) .
C10 H10 0.9300 .
C16 C23 1.377(10) .
C16 H16 0.9300 .
C9 H9 0.9300 .
C6 C11 1.388(5) .
C12 C23 1.390(8) .
C12 H12 0.9300 .
C11 H11 0.9300 .
C24 H24 0.9300 .
C23 H23 0.9300 .
B2 F4 1.266(18) 13_566
B2 F4 1.266(18) .
B2 F3 1.326(9) 13_566
B2 F3 1.326(9) 15_556
B2 F3 1.326(9) .
B2 F3 1.326(10) 3_565
B2 F3 1.326(9) 14_456
B2 F3 1.326(9) 2_665
F3 F3 1.74(2) 15_556
F3 F3 1.74(2) 14_456
B1 F2 1.248(14) 10_556
B1 F2 1.248(14) .
B1 F1 1.332(12) 2
B1 F1 1.332(12) 3
B1 F1 1.332(12) 11_556
B1 F1 1.332(12) .
B1 F1 1.332(12) 12_556
B1 F1 1.332(12) 10_556
F1 F1 1.675(19) 11_556
F1 F1 1.675(19) 12_556
